data_7037880
loop_
_publ_author_name
'Formanuik, Alasdair'
'Ortu, Fabrizio'
'Beekmeyer, Reece'
'Kerridge, Andrew'
'Adams, Ralph W.'
'Mills, David P.'

_publ_section_title
;
 White phosphorus activation by a Th(iii) complex.
;
_journal_issue 6
_journal_name_full 'Dalton transactions (Cambridge, England : 2003)'
_journal_page_first 2390
_journal_page_last 2393
_journal_paper_doi 10.1039/c5dt04528b
_journal_volume 45
_journal_year 2016
_chemical_formula_moiety 'C66 H120 P4 Si10.8 Th2, 1(C7 H8)'
_chemical_formula_sum 'C73 H128 P4 Si10.8 Th2'
_chemical_formula_weight 1896.98
_space_group_crystal_system cubic
_space_group_IT_number 205
_space_group_name_Hall '-P 2ac 2ab 3'
_space_group_name_H-M_alt 'P a -3'
_symmetry_space_group_name_Hall '-P 2ac 2ab 3'
_symmetry_space_group_name_H-M 'P a -3'
_atom_sites_solution_hydrogens geom
_audit_creation_date 2015-08-18
_audit_creation_method
;
Olex2 1.2
(compiled 2015.01.26 svn.r3150 for OlexSys, GUI svn.r4998)
;
_audit_update_record
;
2015-09-19 deposited with the CCDC.
2016-01-06 downloaded from the CCDC.
;
_cell_angle_alpha 90
_cell_angle_beta 90
_cell_angle_gamma 90
_cell_formula_units_Z 4
_cell_length_a 21.10705(17)
_cell_length_b 21.10705(17)
_cell_length_c 21.10705(17)
_cell_measurement_reflns_used 11087
_cell_measurement_temperature 150.02(10)
_cell_measurement_theta_max 23.0300
_cell_measurement_theta_min 3.8400
_cell_volume 9403.35(13)
_computing_cell_refinement
;
CrysAlisPro, Agilent Technologies,
Version 1.171.36.32 (release 02-08-2013 CrysAlis171 .NET)
(compiled Aug  2 2013,16:46:58)
;
_computing_data_collection
;
CrysAlisPro, Agilent Technologies,
Version 1.171.36.32 (release 02-08-2013 CrysAlis171 .NET)
(compiled Aug  2 2013,16:46:58)
;
_computing_data_reduction
;
CrysAlisPro, Agilent Technologies,
Version 1.171.36.32 (release 02-08-2013 CrysAlis171 .NET)
(compiled Aug  2 2013,16:46:58)
;
_computing_molecular_graphics 'Olex2 (Dolomanov et al., 2009)'
_computing_publication_material 'Olex2 (Dolomanov et al., 2009)'
_computing_structure_refinement 'ShelXL (Sheldrick, 2015)'
_computing_structure_solution 'ShelXS (Sheldrick, 2008)'
_diffrn_ambient_temperature 150.02(10)
_diffrn_detector_area_resol_mean 16.1428
_diffrn_measured_fraction_theta_full 0.996
_diffrn_measured_fraction_theta_max 0.996
_diffrn_measurement_details
;
  1 omega  -68.00  -31.00   1.0000   10.0000
omega____ theta____ kappa____ phi______ frames
    -      -17.7663  115.0000 -101.0000 37

  2 omega  -86.00   19.00   1.0000   10.0000
omega____ theta____ kappa____ phi______ frames
    -      -17.7663  -19.0000 -120.0000 105

  3 omega  -87.00   -8.00   1.0000   10.0000
omega____ theta____ kappa____ phi______ frames
    -      -17.7663  -57.0000 -180.0000 79

  4 omega  -88.00   12.00   1.0000   10.0000
omega____ theta____ kappa____ phi______ frames
    -      -17.7663  -77.0000   60.0000 100
;
_diffrn_measurement_device_type 'SuperNova, Single source at offset, Eos'
_diffrn_measurement_method '\w scans'
_diffrn_orient_matrix_UB_11 0.0114474000
_diffrn_orient_matrix_UB_12 -0.0152622000
_diffrn_orient_matrix_UB_13 0.0276617000
_diffrn_orient_matrix_UB_21 -0.0085142000
_diffrn_orient_matrix_UB_22 0.0268642000
_diffrn_orient_matrix_UB_23 0.0183111000
_diffrn_orient_matrix_UB_31 -0.0304362000
_diffrn_orient_matrix_UB_32 -0.0132239000
_diffrn_orient_matrix_UB_33 0.0052924000
_diffrn_radiation_monochromator mirror
_diffrn_radiation_type MoK\a
_diffrn_radiation_wavelength 0.71073
_diffrn_reflns_av_R_equivalents 0.0600
_diffrn_reflns_av_unetI/netI 0.0238
_diffrn_reflns_laue_measured_fraction_full 0.996
_diffrn_reflns_laue_measured_fraction_max 0.996
_diffrn_reflns_limit_h_max 25
_diffrn_reflns_limit_h_min -22
_diffrn_reflns_limit_k_max 25
_diffrn_reflns_limit_k_min -22
_diffrn_reflns_limit_l_max 25
_diffrn_reflns_limit_l_min -25
_diffrn_reflns_number 52308
_diffrn_reflns_point_group_measured_fraction_full 0.996
_diffrn_reflns_point_group_measured_fraction_max 0.996
_diffrn_reflns_theta_full 25.242
_diffrn_reflns_theta_max 25.336
_diffrn_reflns_theta_min 3.344
_diffrn_source 'SuperNova (Mo) X-ray Source'
_exptl_absorpt_coefficient_mu 3.399
_exptl_absorpt_correction_T_max 1.000
_exptl_absorpt_correction_T_min 0.294
_exptl_absorpt_correction_type gaussian
_exptl_absorpt_process_details
;
CrysAlisPro, Agilent Technologies,
Version 1.171.36.32 (release 02-08-2013 CrysAlis171 .NET)
(compiled Aug  2 2013,16:46:58)
Numerical absorption correction based on gaussian integration over
            a multifaceted crystal model
;
_exptl_crystal_colour red
_exptl_crystal_density_diffrn 1.340
_exptl_crystal_description block
_exptl_crystal_F_000 3829
_exptl_crystal_size_max 0.4156
_exptl_crystal_size_mid 0.3631
_exptl_crystal_size_min 0.2902
_refine_diff_density_max 1.125
_refine_diff_density_min -0.738
_refine_diff_density_rms 0.119
_refine_ls_extinction_method none
_refine_ls_goodness_of_fit_ref 1.044
_refine_ls_hydrogen_treatment constr
_refine_ls_matrix_type full
_refine_ls_number_parameters 249
_refine_ls_number_reflns 2868
_refine_ls_number_restraints 431
_refine_ls_restrained_S_all 1.393
_refine_ls_R_factor_all 0.0834
_refine_ls_R_factor_gt 0.0580
_refine_ls_shift/su_max 0.000
_refine_ls_shift/su_mean 0.000
_refine_ls_structure_factor_coef Fsqd
_refine_ls_weighting_details 'w=1/[\s^2^(Fo^2^)+(0.1114P)^2^+24.2308P] where P=(Fo^2^+2Fc^2^)/3'
_refine_ls_weighting_scheme calc
_refine_ls_wR_factor_gt 0.1685
_refine_ls_wR_factor_ref 0.1918
_reflns_Friedel_coverage 0.000
_reflns_number_gt 2024
_reflns_number_total 2868
_reflns_threshold_expression 'I > 2\s(I)'
_cod_data_source_file c5dt04528b2.cif
_cod_data_source_block adpm199
_cod_depositor_comments 'Adding full bibliography for 7037880.cif.'
_cod_original_cell_volume 9403.3(2)
_cod_original_formula_sum 'C73 H128 P4 Si10.80 Th2'
_cod_database_code 7037880
_manchester_internal_coll_name adpm199
_manchester_internal_coll_client AF/DPM
_manchester_internal_coll_type custom
_manchester_internal_coll_frame_time 10s
_manchester_internal_coll_frame_width 1
_manchester_internal_coll_frame_method '\w scans'
_manchester_internal_coll_user AF
_manchester_internal_coll_date 05/07/2015
_manchester_internal_process_user AF
_manchester_internal_process_date 05/07/2015
_manchester_internal_solution_user AF
_manchester_internal_solution_date 05/07/2015
_manchester_internal_refinement_user AF/FO
_manchester_internal_refinement_date 18/08/2015
_manchester_internal_validation_user FO
_manchester_internal_validation_date 18/08/2015
_manchester_internal_archive_date 18/08/2015
_chemical_oxdiff_formula Th2Si12C66P4
_shelx_space_group_comment
;
The symmetry employed for this shelxl refinement is uniquely defined
by the following loop, which should always be used as a source of
symmetry information in preference to the above space-group names.
They are only intended as comments.
;
_reflns_odcompleteness_completeness 99.63
_reflns_odcompleteness_iscentric 1
_reflns_odcompleteness_theta 26.32
_olex2_refinement_description
;
1. Fixed Uiso
 At 1.2 times of:
  All C(H) groups
 At 1.5 times of:
  All C(H,H,H) groups
2. Restrained distances
 C8-C6A
 3.53 with sigma of 0.02
 C7A-C1
 3 with sigma of 0.02
 C1-C8A
 3 with sigma of 0.02
 C6A-C1
 3 with sigma of 0.02
 C14-C13
 1.5 with sigma of 0.02
 C14-C16
 1.4 with sigma of 0.02
 C18-C15
 1.5 with sigma of 0.02
 Si1-C6 \\sim Si1-C7 \\sim Si1-C8
 with sigma of 0.02
 C11-C10 \\sim C9-C11 \\sim C10-C11 \\sim C11A-C10A \\sim C10A-C9A \\sim
C9A-C11A \\sim C7-C8 \\sim C7-C6
 \\sim C8-C6
 with sigma of 0.02
 C5-C1 \\sim C4-C3
 with sigma of 0.02
 C3-C2 \\sim C2-C1
 with sigma of 0.02
 Si1A-C6A \\sim Si1-C6 \\sim Si1-C7 \\sim Si1A-C7A \\sim Si1A-C8A \\sim Si1-C8
 with sigma of 0.02
 C7-C8 \\sim C7-C6 \\sim C8-C7 \\sim C7A-C8A \\sim C7A-C6A \\sim C8A-C7A
 with sigma of 0.02
 Si1A-C1 \\sim Si1-C1
 with sigma of 0.02
 Si3A-C9 \\sim Si3A-C10 \\sim Si3A-C11 \\sim Si1A-C7A \\sim Si1-C8 \\sim
Si1A-C8A \\sim Si1-C6 \\sim Si1A-
 C6A \\sim Si1-C7 \\sim Si3A-C9A \\sim Si3A-C11 \\sim Si3A-C10A \\sim Si3A-C10
\\sim Si3A-C11A \\sim Si3A-C9
 with sigma of 0.02
 Si3A-C3 \\sim Si1A-C1 \\sim Si1-C1
 with sigma of 0.02
 C18-C16 \\sim C14-C18
 with sigma of 0.02
3. Restrained planarity
 C16, C15, C14, C13, C12, C17, C18
 with sigma of 0.1
4. Uiso/Uaniso restraints and constraints
Uanis(C16) \\sim Ueq, Uanis(C15) \\sim Ueq, Uanis(C14) \\sim Ueq, Uanis(C13)
\\sim Ueq, Uanis(C12) \\sim Ueq, Uanis(C17) \\sim Ueq, Uanis(C18) \\sim Ueq:
with sigma of 0.002 and sigma for terminal atoms of 0.002
5. Rigid body (RIGU) restrains
 All non-hydrogen atoms
 with sigma for 1-2 distances of 0.004 and sigma for 1-3 distances of 0.004
6. Others
 Sof(C10)=Sof(H10D)=Sof(H10E)=Sof(H10F)=Sof(C9)=Sof(H9C)=Sof(H9A)=Sof(H9B)=
 Sof(C11)=Sof(H11D)=Sof(H11E)=Sof(H11F)=Sof(Si3A)=1-FVAR(1)
 Sof(C10A)=Sof(H10A)=Sof(H10B)=Sof(H10C)=Sof(C11A)=Sof(H11A)=Sof(H11B)=
 Sof(H11C)=Sof(C9A)=Sof(H9AC)=Sof(H9AA)=Sof(H9AB)=FVAR(1)
 Sof(C8A)=Sof(H8AA)=Sof(H8AB)=Sof(H8AC)=Sof(C7A)=Sof(H7AA)=Sof(H7AB)=Sof(H7AC)=
 Sof(C6A)=Sof(H6AA)=Sof(H6AB)=Sof(H6AC)=Sof(Si1A)=1-FVAR(2)
 Sof(Si1)=Sof(C7)=Sof(H7A)=Sof(H7B)=Sof(H7C)=Sof(C8)=Sof(H8A)=Sof(H8B)=
 Sof(H8C)=Sof(C6)=Sof(H6A)=Sof(H6B)=Sof(H6C)=FVAR(2)
 Fixed Sof: P2(0.33333) C16(0.16662) H16(0.16662) C15(0.16662) C14(0.16662)
 H14(0.16662) C13(0.16662) H13(0.16662) C12(0.16662) H12(0.16662) C17(0.16662)
 H17(0.16662) C18(0.16666) H18A(0.16666) H18B(0.16666) H18C(0.16666)
7.a Me refined with riding coordinates:
 C7(H7A,H7B,H7C), C8(H8A,H8B,H8C), C6(H6A,H6B,H6C), C10A(H10A,H10B,H10C),
 C11A(H11A,H11B,H11C), C9A(H9AC,H9AA,H9AB), C10(H10D,H10E,H10F), C9(H9C,H9A,
 H9B), C11(H11D,H11E,H11F), C8A(H8AA,H8AB,H8AC), C7A(H7AA,H7AB,H7AC), C6A(H6AA,
 H6AB,H6AC), C18(H18A,H18B,H18C)
7.b Aromatic/amide H refined with riding coordinates:
 C2(H2), C4(H4), C16(H16), C14(H14), C13(H13), C12(H12), C17(H17)
7.c Fitted hexagon refined as free rotating group:
 C16(C15,C14,C13,C12,C17)
;
_shelx_shelxl_version_number 2014/7
_olex2_submission_special_instructions 'No special instructions were received'

loop_
_space_group_symop_operation_xyz
'x, y, z'
'z, x, y'
'y, z, x'
'-y+1/2, -z, x+1/2'
'z+1/2, -x+1/2, -y'
'-y, z+1/2, -x+1/2'
'-z+1/2, -x, y+1/2'
'-z, x+1/2, -y+1/2'
'y+1/2, -z+1/2, -x'
'-x+1/2, -y, z+1/2'
'x+1/2, -y+1/2, -z'
'-x, y+1/2, -z+1/2'
'-x, -y, -z'
'-z, -x, -y'
'-y, -z, -x'
'y-1/2, z, -x-1/2'
'-z-1/2, x-1/2, y'
'y, -z-1/2, x-1/2'
'z-1/2, x, -y-1/2'
'z, -x-1/2, y-1/2'
'-y-1/2, z-1/2, x'
'x-1/2, y, -z-1/2'
'-x-1/2, y-1/2, z'
'x, -y-1/2, z-1/2'

loop_
_atom_site_label
_atom_site_type_symbol
_atom_site_fract_x
_atom_site_fract_y
_atom_site_fract_z
_atom_site_U_iso_or_equiv
_atom_site_adp_type
_atom_site_occupancy
_atom_site_site_symmetry_order
_atom_site_calc_flag
_atom_site_refinement_flags_posn
_atom_site_refinement_flags_adp
_atom_site_refinement_flags_occupancy
_atom_site_disorder_assembly
_atom_site_disorder_group
Th1 Th 0.11808(2) 0.11808(2) 0.11808(2) 0.0659(3) Uani 1 3 d S TU P . .
P1 P 0.03821(13) 0.03821(13) 0.03821(13) 0.130(2) Uani 1 3 d S TU P . .
C2 C 0.0790(6) 0.2443(6) 0.1130(6) 0.121(3) Uani 1 1 d D U . . .
H2 H 0.0693 0.2627 0.1519 0.145 Uiso 1 1 calc R . . . .
C3 C 0.1438(6) 0.2436(6) 0.0841(7) 0.131(3) Uani 1 1 d D U . . .
Si1 Si -0.0546(2) 0.2200(4) 0.0771(3) 0.125(2) Uani 0.879(13) 1 d D U . A 1
C4 C 0.1270(5) 0.2140(5) 0.0265(6) 0.106(3) Uani 1 1 d D U . . .
H4 H 0.1573 0.2107 -0.0053 0.127 Uiso 1 1 calc R . . . .
C5 C 0.0689(6) 0.1906(6) 0.0161(6) 0.116(3) Uani 1 1 d D U . . .
C1 C 0.0324(5) 0.2121(6) 0.0722(6) 0.121(3) Uani 1 1 d D U . . .
C7 C -0.0705(9) 0.2824(8) 0.1362(7) 0.171(7) Uani 0.879(13) 1 d D U . A 1
H7A H -0.0446 0.3187 0.1273 0.257 Uiso 0.879(13) 1 calc R . . A 1
H7B H -0.1144 0.2943 0.1342 0.257 Uiso 0.879(13) 1 calc R . . A 1
H7C H -0.0609 0.2667 0.1778 0.257 Uiso 0.879(13) 1 calc R . . A 1
C8 C -0.0729(9) 0.2494(10) -0.0038(6) 0.184(7) Uani 0.879(13) 1 d D U . A 1
H8A H -0.0473 0.2860 -0.0128 0.276 Uiso 0.879(13) 1 calc R . . A 1
H8B H -0.0640 0.2168 -0.0342 0.276 Uiso 0.879(13) 1 calc R . . A 1
H8C H -0.1169 0.2608 -0.0062 0.276 Uiso 0.879(13) 1 calc R . . A 1
C6 C -0.1039(9) 0.1502(8) 0.0935(9) 0.175(7) Uani 0.879(13) 1 d D U . A 1
H6A H -0.0953 0.1179 0.0625 0.262 Uiso 0.879(13) 1 calc R . . A 1
H6B H -0.0943 0.1342 0.1350 0.262 Uiso 0.879(13) 1 calc R . . A 1
H6C H -0.1478 0.1618 0.0914 0.262 Uiso 0.879(13) 1 calc R . . A 1
P2 P -0.0471(6) 0.0524(5) -0.0049(9) 0.118(4) Uani 0.3333 1 d . U . . .
C10A C 0.2801(10) 0.2953(19) 0.0619(18) 0.098(9) Uani 0.200(10) 1 d D U . B 1
H10A H 0.3065 0.3313 0.0710 0.148 Uiso 0.200(10) 1 calc R . . B 1
H10B H 0.2989 0.2579 0.0797 0.148 Uiso 0.200(10) 1 calc R . . B 1
H10C H 0.2763 0.2904 0.0168 0.148 Uiso 0.200(10) 1 calc R . . B 1
C11A C 0.2114(19) 0.327(2) 0.1828(9) 0.103(10) Uani 0.200(10) 1 d D U . B 1
H11A H 0.2417 0.3601 0.1875 0.154 Uiso 0.200(10) 1 calc R . . B 1
H11B H 0.1715 0.3396 0.2002 0.154 Uiso 0.200(10) 1 calc R . . B 1
H11C H 0.2262 0.2896 0.2048 0.154 Uiso 0.200(10) 1 calc R . . B 1
C9A C 0.165(2) 0.3798(15) 0.059(2) 0.120(11) Uani 0.200(10) 1 d D U . B 1
H9AC H 0.1933 0.4152 0.0645 0.180 Uiso 0.200(10) 1 calc R . . B 1
H9AA H 0.1582 0.3722 0.0151 0.180 Uiso 0.200(10) 1 calc R . . B 1
H9AB H 0.1255 0.3890 0.0796 0.180 Uiso 0.200(10) 1 calc R . . B 1
C10 C 0.2696(10) 0.2802(13) 0.1465(13) 0.241(11) Uani 0.800(10) 1 d D U . B 2
H10D H 0.2988 0.3146 0.1523 0.362 Uiso 0.800(10) 1 calc R . . B 2
H10E H 0.2542 0.2664 0.1870 0.362 Uiso 0.800(10) 1 calc R . . B 2
H10F H 0.2906 0.2457 0.1257 0.362 Uiso 0.800(10) 1 calc R . . B 2
C9 C 0.1573(14) 0.3795(9) 0.1230(14) 0.238(12) Uani 0.800(10) 1 d D U . B 2
H9C H 0.1867 0.4136 0.1298 0.356 Uiso 0.800(10) 1 calc R . . B 2
H9A H 0.1273 0.3915 0.0911 0.356 Uiso 0.800(10) 1 calc R . . B 2
H9B H 0.1354 0.3704 0.1618 0.356 Uiso 0.800(10) 1 calc R . . B 2
C11 C 0.2357(11) 0.3278(10) 0.0169(8) 0.206(8) Uani 0.800(10) 1 d D U . B 2
H11D H 0.2661 0.3613 0.0216 0.308 Uiso 0.800(10) 1 calc R . . B 2
H11E H 0.2562 0.2911 -0.0005 0.308 Uiso 0.800(10) 1 calc R . . B 2
H11F H 0.2025 0.3414 -0.0110 0.308 Uiso 0.800(10) 1 calc R . . B 2
C8A C -0.092(2) 0.220(3) 0.005(3) 0.122(16) Uani 0.121(13) 1 d D U . A 2
H8AA H -0.1353 0.2347 0.0080 0.183 Uiso 0.121(13) 1 calc R . . A 2
H8AB H -0.0720 0.2385 -0.0306 0.183 Uiso 0.121(13) 1 calc R . . A 2
H8AC H -0.0926 0.1744 0.0008 0.183 Uiso 0.121(13) 1 calc R . . A 2
C7A C -0.044(2) 0.3306(13) 0.080(3) 0.111(15) Uani 0.121(13) 1 d D U . A 2
H7AA H -0.0853 0.3483 0.0833 0.166 Uiso 0.121(13) 1 calc R . . A 2
H7AB H -0.0183 0.3440 0.1151 0.166 Uiso 0.121(13) 1 calc R . . A 2
H7AC H -0.0243 0.3449 0.0411 0.166 Uiso 0.121(13) 1 calc R . . A 2
C6A C -0.0858(10) 0.2186(15) 0.1563(9) 0.142(17) Uani 0.121(13) 1 d D U . A 2
H6AA H -0.1282 0.2348 0.1583 0.213 Uiso 0.121(13) 1 calc R . . A 2
H6AB H -0.0867 0.1733 0.1598 0.213 Uiso 0.121(13) 1 calc R . . A 2
H6AC H -0.0613 0.2359 0.1906 0.213 Uiso 0.121(13) 1 calc R . . A 2
Si1A Si -0.0489(10) 0.2417(14) 0.0791(13) 0.111(9) Uani 0.121(13) 1 d D U . A 2
Si3A Si 0.2012(2) 0.30763(19) 0.0966(3) 0.1201(19) Uani 0.800(10) 1 d D U . . .
C16 C -0.007(6) 0.575(5) 0.005(3) 0.213(16) Uani 0.1666 1 d D U . C -1
H16 H -0.0058 0.6142 -0.0157 0.256 Uiso 0.1666 1 calc R . . C -1
C15 C -0.021(4) 0.572(4) 0.069(3) 0.215(16) Uani 0.1666 1 d DG U . C -1
C14 C -0.023(4) 0.513(4) 0.099(3) 0.216(16) Uani 0.1666 1 d DG U . C -1
H14 H -0.0321 0.5112 0.1423 0.259 Uiso 0.1666 1 calc R . . C -1
C13 C -0.010(6) 0.458(4) 0.066(5) 0.216(17) Uani 0.1666 1 d DG U . C -1
H13 H -0.0108 0.4192 0.0859 0.259 Uiso 0.1666 1 calc R . . C -1
C12 C 0.004(9) 0.462(5) 0.001(5) 0.214(17) Uani 0.1666 1 d G U . C -1
H12 H 0.0130 0.4248 -0.0213 0.257 Uiso 0.1666 1 calc R . . C -1
C17 C 0.006(9) 0.520(6) -0.029(4) 0.214(16) Uani 0.1666 1 d G U . C -1
H17 H 0.0155 0.5222 -0.0721 0.257 Uiso 0.1666 1 calc R . . C -1
C18 C -0.036(6) 0.631(4) 0.105(5) 0.214(17) Uani 0.1667 1 d D U . C -1
H18A H -0.0327 0.6671 0.0775 0.321 Uiso 0.1667 1 calc R . . C -1
H18B H -0.0780 0.6286 0.1220 0.321 Uiso 0.1667 1 calc R . . C -1
H18C H -0.0062 0.6359 0.1394 0.321 Uiso 0.1667 1 calc R . . C -1

loop_
_atom_site_aniso_label
_atom_site_aniso_U_11
_atom_site_aniso_U_22
_atom_site_aniso_U_33
_atom_site_aniso_U_23
_atom_site_aniso_U_13
_atom_site_aniso_U_12
Th1 0.0659(3) 0.0659(3) 0.0659(3) -0.01216(12) -0.01216(12) -0.01216(12)
P1 0.130(2) 0.130(2) 0.130(2) -0.0413(16) -0.0413(16) -0.0413(16)
C2 0.130(6) 0.085(6) 0.147(8) -0.001(5) -0.023(5) -0.020(5)
C3 0.144(6) 0.100(6) 0.147(8) 0.003(5) -0.026(6) -0.042(5)
Si1 0.094(3) 0.164(6) 0.116(4) -0.012(3) -0.018(2) 0.020(3)
C4 0.102(6) 0.089(6) 0.127(7) 0.009(5) -0.011(5) -0.022(5)
C5 0.115(6) 0.103(7) 0.130(7) 0.005(5) -0.012(5) -0.018(5)
C1 0.119(5) 0.101(7) 0.143(8) -0.012(6) -0.014(4) -0.009(4)
C7 0.158(14) 0.191(14) 0.165(12) -0.033(10) -0.018(10) 0.043(11)
C8 0.185(15) 0.224(17) 0.144(9) 0.009(9) -0.039(9) -0.037(13)
C6 0.132(12) 0.196(12) 0.196(16) -0.011(11) -0.012(11) -0.006(9)
P2 0.110(7) 0.080(6) 0.164(8) -0.049(6) -0.059(6) 0.007(4)
C10A 0.115(11) 0.069(19) 0.11(2) -0.001(15) -0.036(10) -0.051(10)
C11A 0.10(2) 0.06(2) 0.146(11) -0.002(10) -0.027(10) -0.032(16)
C9A 0.12(2) 0.083(12) 0.16(2) 0.003(13) -0.033(17) -0.048(11)
C10 0.205(15) 0.21(2) 0.31(2) 0.000(17) -0.083(15) -0.044(13)
C9 0.22(2) 0.144(13) 0.35(3) -0.051(13) 0.016(18) -0.030(11)
C11 0.211(19) 0.146(15) 0.261(13) -0.005(11) 0.028(12) -0.051(14)
C8A 0.13(2) 0.11(3) 0.12(2) -0.010(19) -0.010(17) -0.02(2)
C7A 0.12(3) 0.095(17) 0.12(3) -0.015(14) -0.01(2) -0.001(12)
C6A 0.16(3) 0.13(3) 0.14(2) -0.002(18) 0.001(17) -0.01(2)
Si1A 0.126(9) 0.087(16) 0.120(19) -0.015(12) -0.012(8) 0.005(9)
Si3A 0.120(3) 0.078(3) 0.163(4) -0.005(2) -0.023(3) -0.050(2)
C16 0.213(16) 0.213(16) 0.214(16) 0.000(2) 0.000(2) 0.000(2)
C15 0.215(16) 0.215(16) 0.215(16) 0.000(2) 0.000(2) 0.000(2)
C14 0.216(17) 0.216(16) 0.215(16) 0.000(2) 0.000(2) 0.000(2)
C13 0.216(17) 0.216(17) 0.216(17) 0.000(2) 0.000(2) 0.000(2)
C12 0.214(17) 0.214(17) 0.214(17) 0.000(2) 0.000(2) 0.000(2)
C17 0.214(17) 0.214(16) 0.214(16) 0.000(2) 0.000(2) 0.000(2)
C18 0.214(18) 0.214(17) 0.214(18) 0.000(2) 0.000(2) 0.000(2)

loop_
_atom_type_symbol
_atom_type_description
_atom_type_scat_dispersion_real
_atom_type_scat_dispersion_imag
_atom_type_scat_source
C C 0.0033 0.0016 'International Tables Vol C Tables 4.2.6.8 and 6.1.1.4'
H H 0.0000 0.0000 'International Tables Vol C Tables 4.2.6.8 and 6.1.1.4'
P P 0.1023 0.0942 'International Tables Vol C Tables 4.2.6.8 and 6.1.1.4'
Si Si 0.0817 0.0704 'International Tables Vol C Tables 4.2.6.8 and 6.1.1.4'
Th Th -7.2400 8.8979 'International Tables Vol C Tables 4.2.6.8 and 6.1.1.4'

loop_
_exptl_crystal_face_index_h
_exptl_crystal_face_index_k
_exptl_crystal_face_index_l
_exptl_crystal_face_perp_dist
_exptl_oxdiff_crystal_face_indexfrac_h
_exptl_oxdiff_crystal_face_indexfrac_k
_exptl_oxdiff_crystal_face_indexfrac_l
_exptl_oxdiff_crystal_face_x
_exptl_oxdiff_crystal_face_y
_exptl_oxdiff_crystal_face_z
-19 -17 15 0.1078 -19.0134 -17.0054 14.9771 0.4562 -0.0207 0.8828
18 10 -21 0.1593 18.0283 9.9988 -20.9727 -0.5264 -0.2689 -0.7919
-19 19 -13 0.1658 -18.9769 18.9620 -13.0536 -0.8677 0.4319 0.2577
-20 21 -5 0.1867 -19.9926 20.9688 -5.0576 -0.6888 0.6409 0.3044
17 -11 22 0.1749 16.9570 -10.9559 22.0424 0.9711 -0.0351 -0.2546
16 -22 -12 0.1511 16.0267 -21.9910 -11.9488 0.1886 -0.9460 -0.2602
18 -10 22 0.2116 17.9561 -9.9549 22.0434 0.9672 -0.0167 -0.2982
-20 8 -20 0.1601 -19.9583 7.9547 -20.0457 -0.9044 0.0166 0.3962
10 -22 -17 0.1928 10.0384 -22.0033 -16.9604 -0.0184 -0.9871 -0.1043
20 -14 -17 0.1807 20.0310 -13.9922 -16.9478 -0.0260 -0.8568 -0.5143
-19 16 17 0.1774 -19.0322 15.9932 16.9480 0.0068 0.9020 0.4575
-20 -21 -4 0.1833 -19.9752 -21.0257 -4.0207 -0.0190 -0.4684 0.8647
20 22 4 0.1732 19.9748 22.0256 4.0198 0.0037 0.4952 -0.8779
3 18 -23 0.1547 3.0341 17.9780 -23.0092 -0.8761 0.0358 -0.4519
21 16 -13 0.1802 21.0093 16.0100 -12.9723 -0.3627 0.0137 -0.9198
-18 -8 -22 0.1859 -17.9479 -8.0433 -22.0276 -0.6920 -0.4666 0.5361
15 20 16 0.1780 14.9549 20.0323 16.0113 0.3084 0.7040 -0.6353
-2 -18 24 0.1466 -2.0364 -17.9758 24.0111 0.9152 -0.0259 0.4268
-13 -20 -18 0.1755 -12.9519 -20.0319 -18.0073 -0.3406 -0.7576 0.5638
1 22 20 0.2286 0.9518 22.0195 19.9819 0.2276 0.9493 -0.2144

loop_
_geom_angle_atom_site_label_1
_geom_angle_atom_site_label_2
_geom_angle_atom_site_label_3
_geom_angle
_geom_angle_site_symmetry_1
_geom_angle_site_symmetry_3
C2 Th1 P1 111.0(2) . .
C2 Th1 P1 111.0(2) 2 .
C2 Th1 P1 111.0(2) 3 .
C2 Th1 C2 107.9(2) 2 3
C2 Th1 C2 107.9(2) 3 .
C2 Th1 C2 107.9(2) 2 .
C2 Th1 C3 122.2(3) 3 2
C2 Th1 C3 77.0(4) 3 .
C2 Th1 C3 122.2(3) 2 .
C2 Th1 C3 31.1(3) 3 3
C2 Th1 C3 122.2(3) . 3
C2 Th1 C3 77.0(4) . 2
C2 Th1 C3 31.1(3) 2 2
C2 Th1 C3 77.0(4) 2 3
C2 Th1 C3 31.1(3) . .
C2 Th1 C4 150.9(3) 2 .
C2 Th1 C4 150.9(3) 3 2
C2 Th1 C4 76.1(4) 3 .
C2 Th1 C4 45.9(4) 3 3
C2 Th1 C4 76.1(4) . 2
C2 Th1 C4 150.9(3) . 3
C2 Th1 C4 45.9(4) . .
C2 Th1 C4 45.9(4) 2 2
C2 Th1 C4 76.1(4) 2 3
C2 Th1 C5 98.4(4) 2 3
C2 Th1 C5 98.4(4) . 2
C2 Th1 C5 98.4(4) 3 .
C2 Th1 C5 49.3(4) 3 3
C2 Th1 C5 150.4(4) 2 .
C2 Th1 C5 150.4(4) . 3
C2 Th1 C5 49.3(4) . .
C2 Th1 C5 49.3(4) 2 2
C2 Th1 C5 150.4(4) 3 2
C2 Th1 C1 122.0(4) 2 3
C2 Th1 C1 120.4(4) 3 2
C2 Th1 C1 120.4(4) 2 .
C2 Th1 C1 30.2(3) 3 3
C2 Th1 C1 122.0(4) . 2
C2 Th1 C1 120.4(4) . 3
C2 Th1 C1 122.0(4) 3 .
C2 Th1 C1 30.2(3) 2 2
C2 Th1 C1 30.2(3) . .
C3 Th1 P1 120.7(3) 2 .
C3 Th1 P1 120.7(3) 3 .
C3 Th1 P1 120.7(3) . .
C3 Th1 C3 96.3(4) 2 3
C3 Th1 C3 96.3(4) 3 .
C3 Th1 C3 96.3(4) 2 .
C3 Th1 C4 122.0(4) 2 .
C3 Th1 C4 122.0(4) . 3
C3 Th1 C4 29.2(3) . .
C3 Th1 C4 104.8(4) . 2
C3 Th1 C4 104.8(4) 3 .
C3 Th1 C4 104.8(4) 2 3
C3 Th1 C4 29.2(3) 2 2
C3 Th1 C4 29.2(3) 3 3
C3 Th1 C4 122.0(4) 3 2
C3 Th1 C5 129.2(4) . 2
C3 Th1 C5 129.2(4) 3 .
C3 Th1 C5 50.6(4) . .
C3 Th1 C5 50.6(4) 2 2
C3 Th1 C5 121.3(4) 3 2
C3 Th1 C5 121.3(4) . 3
C3 Th1 C5 50.6(4) 3 3
C3 Th1 C5 121.3(4) 2 .
C3 Th1 C5 129.2(4) 2 3
C3 Th1 C1 147.6(4) 3 .
C3 Th1 C1 91.4(4) . 3
C3 Th1 C1 51.5(4) 2 2
C3 Th1 C1 147.6(4) . 2
C3 Th1 C1 91.4(4) 2 .
C3 Th1 C1 147.6(4) 2 3
C3 Th1 C1 51.5(4) 3 3
C3 Th1 C1 91.4(4) 3 2
C3 Th1 C1 51.5(4) . .
C4 Th1 P1 93.3(2) . .
C4 Th1 P1 93.3(2) 2 .
C4 Th1 P1 93.3(2) 3 .
C4 Th1 C4 119.67(4) 3 2
C4 Th1 C4 119.67(4) . 3
C4 Th1 C4 119.67(4) . 2
C4 Th1 C5 133.3(3) 3 .
C4 Th1 C5 133.3(3) . 2
C4 Th1 C5 133.3(3) 2 3
C4 Th1 C5 105.0(3) 2 .
C4 Th1 C5 105.0(3) 3 2
C4 Th1 C5 27.5(3) . .
C4 Th1 C5 105.0(3) . 3
C4 Th1 C5 27.5(3) 2 2
C4 Th1 C5 27.5(3) 3 3
C4 Th1 C1 163.5(4) 2 3
C4 Th1 C1 76.3(4) 3 2
C4 Th1 C1 76.3(4) . 3
C4 Th1 C1 46.1(3) . .
C4 Th1 C1 46.1(3) 2 2
C4 Th1 C1 163.5(4) 3 .
C4 Th1 C1 46.1(3) 3 3
C4 Th1 C1 76.3(4) 2 .
C4 Th1 C1 163.5(4) . 2
C5 Th1 P1 70.2(2) 2 .
C5 Th1 P1 70.2(2) 3 .
C5 Th1 P1 70.2(2) . .
C5 Th1 C5 109.2(2) . 3
C5 Th1 C5 109.2(2) . 2
C5 Th1 C5 109.2(2) 3 2
C5 Th1 C1 30.2(3) . .
C5 Th1 C1 30.2(3) 2 2
C5 Th1 C1 87.5(3) 2 .
C5 Th1 C1 30.2(3) 3 3
C5 Th1 C1 138.1(3) 2 3
C5 Th1 C1 138.1(3) . 2
C5 Th1 C1 138.1(3) 3 .
C5 Th1 C1 87.5(3) 3 2
C5 Th1 C1 87.5(3) . 3
C1 Th1 P1 80.8(2) 3 .
C1 Th1 P1 80.8(2) 2 .
C1 Th1 P1 80.8(2) . .
C1 Th1 C1 117.48(12) 3 2
C1 Th1 C1 117.48(12) 3 .
C1 Th1 C1 117.48(12) 2 .
P2 P1 Th1 133.2(3) 15 .
P2 P1 Th1 133.0(3) . .
P2 P1 Th1 133.0(3) 2 .
P2 P1 Th1 133.0(3) 3 .
P2 P1 Th1 133.2(3) 13 .
P2 P1 Th1 133.2(3) 14 .
P2 P1 P2 78.6(4) 3 2
P2 P1 P2 42.81(14) . 14
P2 P1 P2 78.2(4) 14 15
P2 P1 P2 42.81(14) 3 13
P2 P1 P2 78.6(4) . 2
P2 P1 P2 42.81(14) 2 13
P2 P1 P2 78.2(4) 13 15
P2 P1 P2 78.2(4) 14 13
P2 P1 P2 42.81(14) 3 14
P2 P1 P2 42.81(14) . 15
P2 P1 P2 93.8(4) 3 15
P2 P1 P2 93.8(4) 2 14
P2 P1 P2 78.6(4) . 3
P2 P1 P2 93.8(4) . 13
P2 P1 P2 42.81(14) 2 15
Th1 C2 H2 115.5 . .
C3 C2 Th1 74.7(7) . .
C3 C2 H2 124.3 . .
C1 C2 Th1 77.2(7) . .
C1 C2 H2 124.3 . .
C1 C2 C3 111.4(12) . .
C2 C3 Th1 74.2(6) . .
C2 C3 Si3A 122.5(10) . .
C4 C3 Th1 75.7(7) . .
C4 C3 C2 97.2(10) . .
C4 C3 Si3A 128.0(11) . .
Si3A C3 Th1 142.1(7) . .
C1 Si1 C8 100.7(9) . .
C7 Si1 C1 106.5(8) . .
C7 Si1 C8 110.1(8) . .
C6 Si1 C1 120.1(9) . .
C6 Si1 C7 110.0(7) . .
C6 Si1 C8 108.9(7) . .
Th1 C4 H4 119.2 . .
C3 C4 Th1 75.1(7) . .
C3 C4 H4 118.8 . .
C5 C4 Th1 77.7(7) . .
C5 C4 C3 122.3(12) . .
C5 C4 H4 118.8 . .
C4 C5 Th1 74.9(7) . .
C4 C5 C1 103.3(10) . .
C1 C5 Th1 75.5(7) . .
C2 C1 Th1 72.5(7) . .
C2 C1 Si1 126.0(10) . .
C2 C1 C5 105.3(10) . .
C2 C1 Si1A 114.9(13) . .
Si1 C1 Th1 132.3(7) . .
C5 C1 Th1 74.3(7) . .
C5 C1 Si1 126.0(9) . .
C5 C1 Si1A 130.8(13) . .
Si1A C1 Th1 143.4(9) . .
Si1 C7 H7A 109.5 . .
Si1 C7 H7B 109.5 . .
Si1 C7 H7C 109.5 . .
H7A C7 H7B 109.5 . .
H7A C7 H7C 109.5 . .
H7B C7 H7C 109.5 . .
Si1 C8 H8A 109.5 . .
Si1 C8 H8B 109.5 . .
Si1 C8 H8C 109.5 . .
H8A C8 H8B 109.5 . .
H8A C8 H8C 109.5 . .
H8B C8 H8C 109.5 . .
Si1 C6 H6A 109.5 . .
Si1 C6 H6B 109.5 . .
Si1 C6 H6C 109.5 . .
H6A C6 H6B 109.5 . .
H6A C6 H6C 109.5 . .
H6B C6 H6C 109.5 . .
P1 P2 P1 86.2(4) . 13
P1 P2 P2 50.71(19) . 3
P1 P2 P2 50.9(2) 13 3
P1 P2 P2 50.9(2) 13 2
P1 P2 P2 50.71(19) . 2
P2 P2 P1 68.9(4) 15 .
P2 P2 P1 68.3(4) 14 13
P2 P2 P1 68.3(4) 15 13
P2 P2 P1 68.9(4) 14 .
P2 P2 P2 89.999(1) 15 3
P2 P2 P2 30.002(8) 15 2
P2 P2 P2 89.999(2) 14 2
P2 P2 P2 30.002(9) 14 3
P2 P2 P2 119.993(15) 15 14
P2 P2 P2 59.999(1) 2 3
H10A C10A H10B 109.5 . .
H10A C10A H10C 109.5 . .
H10B C10A H10C 109.5 . .
Si3A C10A H10A 109.5 . .
Si3A C10A H10B 109.5 . .
Si3A C10A H10C 109.5 . .
H11A C11A H11B 109.5 . .
H11A C11A H11C 109.5 . .
H11B C11A H11C 109.5 . .
Si3A C11A H11A 109.5 . .
Si3A C11A H11B 109.5 . .
Si3A C11A H11C 109.5 . .
H9AC C9A H9AA 109.5 . .
H9AC C9A H9AB 109.5 . .
H9AA C9A H9AB 109.5 . .
Si3A C9A H9AC 109.5 . .
Si3A C9A H9AA 109.5 . .
Si3A C9A H9AB 109.5 . .
H10D C10 H10E 109.5 . .
H10D C10 H10F 109.5 . .
H10E C10 H10F 109.5 . .
Si3A C10 H10D 109.5 . .
Si3A C10 H10E 109.5 . .
Si3A C10 H10F 109.5 . .
H9C C9 H9A 109.5 . .
H9C C9 H9B 109.5 . .
H9A C9 H9B 109.5 . .
Si3A C9 H9C 109.5 . .
Si3A C9 H9A 109.5 . .
Si3A C9 H9B 109.5 . .
H11D C11 H11E 109.5 . .
H11D C11 H11F 109.5 . .
H11E C11 H11F 109.5 . .
Si3A C11 H11D 109.5 . .
Si3A C11 H11E 109.5 . .
Si3A C11 H11F 109.5 . .
H8AA C8A H8AB 109.5 . .
H8AA C8A H8AC 109.5 . .
H8AB C8A H8AC 109.5 . .
Si1A C8A H8AA 109.5 . .
Si1A C8A H8AB 109.5 . .
Si1A C8A H8AC 109.5 . .
H7AA C7A H7AB 109.5 . .
H7AA C7A H7AC 109.5 . .
H7AB C7A H7AC 109.5 . .
Si1A C7A H7AA 109.5 . .
Si1A C7A H7AB 109.5 . .
Si1A C7A H7AC 109.5 . .
H6AA C6A H6AB 109.5 . .
H6AA C6A H6AC 109.5 . .
H6AB C6A H6AC 109.5 . .
Si1A C6A H6AA 109.5 . .
Si1A C6A H6AB 109.5 . .
Si1A C6A H6AC 109.5 . .
C1 Si1A C8A 108.1(14) . .
C1 Si1A C7A 106.5(13) . .
C1 Si1A C6A 111.7(13) . .
C8A Si1A C7A 106.5(12) . .
C8A Si1A C6A 117(3) . .
C6A Si1A C7A 106.2(12) . .
C3 Si3A C10A 116.0(13) . .
C3 Si3A C11A 111.8(13) . .
C3 Si3A C9A 105.7(15) . .
C3 Si3A C10 111.2(10) . .
C3 Si3A C9 108.3(11) . .
C3 Si3A C11 107.1(8) . .
C10A Si3A C11A 108.3(10) . .
C10A Si3A C9A 108.4(10) . .
C11A Si3A C9A 106.2(10) . .
C10 Si3A C11 105.9(8) . .
C9 Si3A C10 117.7(14) . .
C9 Si3A C11 106.0(8) . .
C15 C16 H16 120.0 . .
C15 C16 C17 120.0 . .
C17 C16 H16 120.0 . .
C16 C15 C18 120.0(8) . .
C14 C15 C16 120.0 . .
C14 C15 C18 120.0(8) . .
C15 C14 H14 120.0 . .
C15 C14 C13 120.0 . .
C13 C14 H14 120.0 . .
C14 C13 H13 120.0 . .
C14 C13 C12 120.0 . .
C12 C13 H13 120.0 . .
C13 C12 H12 120.0 . .
C13 C12 C17 120.0 . .
C17 C12 H12 120.0 . .
C16 C17 H17 120.0 . .
C12 C17 C16 120.0 . .
C12 C17 H17 120.0 . .
C15 C18 H18A 109.5 . .
C15 C18 H18B 109.5 . .
C15 C18 H18C 109.5 . .
H18A C18 H18B 109.5 . .
H18A C18 H18C 109.5 . .
H18B C18 H18C 109.5 . .

loop_
_geom_bond_atom_site_label_1
_geom_bond_atom_site_label_2
_geom_bond_distance
_geom_bond_site_symmetry_2
Th1 P1 2.920(5) .
Th1 C2 2.791(13) 2
Th1 C2 2.791(13) 3
Th1 C2 2.791(13) .
Th1 C3 2.798(13) .
Th1 C3 2.798(12) 2
Th1 C3 2.798(13) 3
Th1 C4 2.805(12) 2
Th1 C4 2.805(12) .
Th1 C4 2.805(12) 3
Th1 C5 2.839(13) 3
Th1 C5 2.839(13) .
Th1 C5 2.839(13) 2
Th1 C1 2.854(12) .
Th1 C1 2.854(12) 2
Th1 C1 2.854(12) 3
P1 P2 2.040(9) .
P1 P2 2.047(9) 15
P1 P2 2.047(9) 14
P1 P2 2.040(9) 3
P1 P2 2.040(9) 2
P1 P2 2.047(9) 13
C2 H2 0.9300 .
C2 C3 1.498(15) .
C2 C1 1.474(13) .
C3 C4 1.411(15) .
C3 Si3A 1.835(11) .
Si1 C1 1.847(12) .
Si1 C7 1.845(13) .
Si1 C8 1.857(13) .
Si1 C6 1.838(14) .
C4 H4 0.9300 .
C4 C5 1.340(14) .
C5 C1 1.483(15) .
C1 Si1A 1.833(18) .
C7 H7A 0.9600 .
C7 H7B 0.9600 .
C7 H7C 0.9600 .
C8 H8A 0.9600 .
C8 H8B 0.9600 .
C8 H8C 0.9600 .
C6 H6A 0.9600 .
C6 H6B 0.9600 .
C6 H6C 0.9600 .
P2 P1 2.047(9) 13
P2 P2 2.583(15) 3
P2 P2 1.491(9) 15
P2 P2 2.583(15) 2
P2 P2 1.491(9) 14
C10A H10A 0.9600 .
C10A H10B 0.9600 .
C10A H10C 0.9600 .
C10A Si3A 1.838(16) .
C11A H11A 0.9600 .
C11A H11B 0.9600 .
C11A H11C 0.9600 .
C11A Si3A 1.875(16) .
C9A H9AC 0.9600 .
C9A H9AA 0.9600 .
C9A H9AB 0.9600 .
C9A Si3A 1.875(16) .
C10 H10D 0.9600 .
C10 H10E 0.9600 .
C10 H10F 0.9600 .
C10 Si3A 1.877(14) .
C9 H9C 0.9600 .
C9 H9A 0.9600 .
C9 H9B 0.9600 .
C9 Si3A 1.863(15) .
C11 H11D 0.9600 .
C11 H11E 0.9600 .
C11 H11F 0.9600 .
C11 Si3A 1.880(14) .
C8A H8AA 0.9600 .
C8A H8AB 0.9600 .
C8A H8AC 0.9600 .
C8A Si1A 1.865(17) .
C7A H7AA 0.9600 .
C7A H7AB 0.9600 .
C7A H7AC 0.9600 .
C7A Si1A 1.881(16) .
C6A H6AA 0.9600 .
C6A H6AB 0.9600 .
C6A H6AC 0.9600 .
C6A Si1A 1.872(16) .
C16 H16 0.9300 .
C16 C15 1.3900 .
C16 C17 1.3900 .
C15 C14 1.3900 .
C15 C18 1.50(2) .
C14 H14 0.9300 .
C14 C13 1.3900 .
C13 H13 0.9300 .
C13 C12 1.3900 .
C12 H12 0.9300 .
C12 C17 1.3900 .
C17 H17 0.9300 .
C18 H18A 0.9600 .
C18 H18B 0.9600 .
C18 H18C 0.9600 .

loop_
_geom_torsion_atom_site_label_1
_geom_torsion_atom_site_label_2
_geom_torsion_atom_site_label_3
_geom_torsion_atom_site_label_4
_geom_torsion
Th1 C2 C3 C4 72.9(8)
Th1 C2 C3 Si3A -142.3(10)
Th1 C2 C1 Si1 130.1(11)
Th1 C2 C1 C5 -67.7(8)
Th1 C2 C1 Si1A 141.5(10)
Th1 C3 C4 C5 64.5(12)
Th1 C3 Si3A C10A 69(2)
Th1 C3 Si3A C11A -56.1(19)
Th1 C3 Si3A C9A -171.2(18)
Th1 C3 Si3A C10 3.9(17)
Th1 C3 Si3A C9 -126.8(15)
Th1 C3 Si3A C11 119.2(13)
Th1 C4 C5 C1 70.7(8)
Th1 C5 C1 C2 66.4(8)
Th1 C5 C1 Si1 -131.4(10)
Th1 C5 C1 Si1A -149.3(15)
Th1 C1 Si1A C8A -108(3)
Th1 C1 Si1A C7A 138(2)
Th1 C1 Si1A C6A 23(3)
C2 C3 C4 Th1 -71.6(7)
C2 C3 C4 C5 -7.1(16)
C2 C3 Si3A C10A 175.7(17)
C2 C3 Si3A C11A 50.9(19)
C2 C3 Si3A C9A -64.2(19)
C2 C3 Si3A C10 111.0(15)
C2 C3 Si3A C9 -19.8(16)
C2 C3 Si3A C11 -133.8(12)
C2 C1 Si1A C8A 158(3)
C2 C1 Si1A C7A 44(2)
C2 C1 Si1A C6A -71(2)
C3 C2 C1 Th1 67.7(9)
C3 C2 C1 Si1 -162.2(10)
C3 C2 C1 C5 0.0(14)
C3 C2 C1 Si1A -150.8(12)
C3 C4 C5 Th1 -63.3(12)
C3 C4 C5 C1 7.4(17)
C4 C3 Si3A C10A -51(2)
C4 C3 Si3A C11A -175.6(18)
C4 C3 Si3A C9A 69(2)
C4 C3 Si3A C10 -115.6(17)
C4 C3 Si3A C9 113.6(17)
C4 C3 Si3A C11 -0.3(17)
C4 C5 C1 Th1 -70.2(8)
C4 C5 C1 C2 -3.8(13)
C4 C5 C1 Si1 158.4(10)
C4 C5 C1 Si1A 140.5(15)
C5 C1 Si1A C8A 17(3)
C5 C1 Si1A C7A -97.5(19)
C5 C1 Si1A C6A 147.0(17)
C1 C2 C3 Th1 -69.3(9)
C1 C2 C3 C4 3.6(13)
C1 C2 C3 Si3A 148.3(10)
C7 Si1 C1 Th1 105.6(9)
C7 Si1 C1 C2 6.4(15)
C7 Si1 C1 C5 -152.2(11)
C8 Si1 C1 Th1 -139.4(9)
C8 Si1 C1 C2 121.4(13)
C8 Si1 C1 C5 -37.3(14)
C6 Si1 C1 Th1 -20.1(13)
C6 Si1 C1 C2 -119.3(13)
C6 Si1 C1 C5 82.1(14)
Si3A C3 C4 Th1 146.5(13)
Si3A C3 C4 C5 -149.0(11)
C16 C15 C14 C13 0.0
C15 C16 C17 C12 0.0
C15 C14 C13 C12 0.0
C14 C13 C12 C17 0.0
C13 C12 C17 C16 0.0
C17 C16 C15 C14 0.0
C17 C16 C15 C18 -179(3)
C18 C15 C14 C13 179(3)
